data_4121011
loop_
_publ_author_name
'Kartik Chandra Mondal'
'Herbert W. Roesky'
'Birger Dittrich'
'Nicole Holzmann'
'Markus Hermann'
'Gernot Frenking'
'Alke Meents'

_publ_section_title
;
 Formation of a 1,4-Diamino-2,3-disila-1,3-butadiene Derivative
;
_journal_name_full 'Journal of the American Chemical Society'
_journal_page_first 15990
_journal_page_last 15993
_journal_paper_doi 10.1021/ja4072139
_journal_volume 135
_journal_year 2013
_chemical_formula_moiety 'C20 H31 Cl4 N Si'
_chemical_formula_sum 'C20 H31 Cl4 N Si'
_chemical_formula_weight 455.35
_chemical_name_systematic
;
 ?
;
_space_group_crystal_system orthorhombic
_space_group_IT_number 19
_space_group_name_Hall 'P 2ac 2ab'
_space_group_name_H-M_alt 'P 21 21 21'
_symmetry_space_group_name_Hall 'P 2ac 2ab'
_symmetry_space_group_name_H-M 'P 21 21 21'
_atom_sites_solution_hydrogens geom
_audit_creation_method SHELXL-2012
_cell_angle_alpha 90
_cell_angle_beta 90
_cell_angle_gamma 90
_cell_formula_units_Z 4
_cell_length_a 10.177(4)
_cell_length_b 14.588(5)
_cell_length_c 15.114(6)
_cell_measurement_reflns_used 34748
_cell_measurement_temperature 100(2)
_cell_measurement_theta_max 22.40
_cell_measurement_theta_min 1.62
_cell_volume 2243.9(15)
_computing_cell_refinement 'XDS (Kabsch, 2010)'
_computing_data_collection 'XDS (Kabsch, 2010)'
_computing_publication_material 'enCIFer 1.4, CCDC, 2011'
_computing_structure_refinement 'SHELXL-2012 (Sheldrick, 2012)'
_computing_structure_solution 'SHELXS-97 (Sheldrick, 2008)'
_diffrn_ambient_temperature 100(2)
_diffrn_measured_fraction_theta_full 1.000
_diffrn_measured_fraction_theta_max 0.989
_diffrn_measurement_device_type 'Microdiffractometer at the SLS'
_diffrn_measurement_method '\f scans'
_diffrn_radiation_type synchrotron
_diffrn_radiation_wavelength 0.6358
_diffrn_reflns_av_R_equivalents 0.0752
_diffrn_reflns_av_unetI/netI 0.0461
_diffrn_reflns_Laue_measured_fraction_full 1.000
_diffrn_reflns_Laue_measured_fraction_max 0.989
_diffrn_reflns_limit_h_max 14
_diffrn_reflns_limit_h_min -14
_diffrn_reflns_limit_k_max 20
_diffrn_reflns_limit_k_min -20
_diffrn_reflns_limit_l_max 21
_diffrn_reflns_limit_l_min -18
_diffrn_reflns_number 40936
_diffrn_reflns_point_group_measured_fraction_full 1.000
_diffrn_reflns_point_group_measured_fraction_max 0.988
_diffrn_reflns_theta_full 22.425
_diffrn_reflns_theta_max 27.023
_diffrn_reflns_theta_min 1.736
_diffrn_source 'monochromated x-rays beamline X10SA@SLS'
_exptl_absorpt_coefficient_mu 0.424
_exptl_absorpt_correction_T_max 0.7426
_exptl_absorpt_correction_T_min 0.6832
_exptl_absorpt_correction_type empirical
_exptl_absorpt_process_details
;
SADABS version 2008/2, multi-scan. (G. M. Sheldrick, 2008)
;
_exptl_crystal_colour 'light yellow'
_exptl_crystal_density_diffrn 1.3479
_exptl_crystal_description plate
_exptl_crystal_F_000 960
_exptl_crystal_size_max 0.19
_exptl_crystal_size_mid 0.11
_exptl_crystal_size_min 0.09
_refine_diff_density_max 0.582
_refine_diff_density_min -0.597
_refine_diff_density_rms 0.069
_refine_ls_abs_structure_details
;
 Flack x determined using 2950 quotients [(I+)-(I-)]/[(I+)+(I-)]
 (Parsons and Flack (2004), Acta Cryst. A60, s61).
;
_refine_ls_abs_structure_Flack -0.04(2)
_refine_ls_extinction_method none
_refine_ls_goodness_of_fit_ref 1.059
_refine_ls_hydrogen_treatment constr
_refine_ls_matrix_type full
_refine_ls_number_parameters 282
_refine_ls_number_reflns 6778
_refine_ls_number_restraints 91
_refine_ls_restrained_S_all 1.053
_refine_ls_R_factor_all 0.0348
_refine_ls_R_factor_gt 0.0346
_refine_ls_shift/su_max 0.001
_refine_ls_shift/su_mean 0.000
_refine_ls_structure_factor_coef Fsqd
_refine_ls_weighting_details
;
 w=1/[\s^2^(Fo^2^)+(0.0380P)^2^+0.9153P]
 where P=(Fo^2^+2Fc^2^)/3
;
_refine_ls_weighting_scheme calc
_refine_ls_wR_factor_gt 0.0917
_refine_ls_wR_factor_ref 0.0919
_reflns_Friedel_coverage 0.786
_reflns_Friedel_fraction_full 1.000
_reflns_Friedel_fraction_max 0.985
_reflns_number_gt 6744
_reflns_number_total 6778
_reflns_threshold_expression 'I > 2\s(I)'
_cod_data_source_file ja4072139_si_003.cif
_cod_data_source_block km117
_cod_original_cell_volume 2243.9(14)
_cod_database_code 4121011
_shelx_space_group_comment
;
The symmetry employed for this shelxl refinement is uniquely defined
by the following loop, which should always be used as a source of
symmetry information in preference to the above space-group names.
They are only intended as comments.
;
_shelxl_version_number 2012-9

loop_
_space_group_symop_operation_xyz
'x, y, z'
'-x+1/2, -y, z+1/2'
'-x, y+1/2, -z+1/2'
'x+1/2, -y+1/2, -z'

loop_
_atom_site_label
_atom_site_type_symbol
_atom_site_fract_x
_atom_site_fract_y
_atom_site_fract_z
_atom_site_U_iso_or_equiv
_atom_site_adp_type
_atom_site_occupancy
_atom_site_site_symmetry_order
_atom_site_calc_flag
_atom_site_refinement_flags_posn
_atom_site_refinement_flags_adp
_atom_site_refinement_flags_occupancy
_atom_site_disorder_assembly
_atom_site_disorder_group
Cl1 Cl 0.25090(5) 0.53433(3) 0.80367(3) 0.02180(11) Uani 1 1 d . U . . .
Cl2 Cl 0.25921(7) 0.70499(5) 0.93312(4) 0.03099(14) Uani 1 1 d . U . . .
Cl3 Cl -0.01203(6) 0.62626(5) 0.91734(5) 0.03577(16) Uani 1 1 d . U . . .
Cl4 Cl 0.00011(6) 0.62589(4) 0.71823(4) 0.02814(13) Uani 1 1 d . U . . .
Si1 Si 0.14031(6) 0.65012(4) 0.82620(4) 0.01755(12) Uani 1 1 d . U . . .
N1 N 0.30119(16) 0.77078(11) 0.71393(10) 0.0128(3) Uani 1 1 d . U . . .
C1 C 0.19735(19) 0.75922(13) 0.76315(13) 0.0146(3) Uani 1 1 d . U . . .
C6 C 0.3195(2) 0.87107(13) 0.68258(14) 0.0178(3) Uani 1 1 d . U . . .
C7 C 0.3006(3) 0.87764(16) 0.58290(15) 0.0263(4) Uani 1 1 d . U . . .
H7A H 0.3056 0.9420 0.5646 0.039 Uiso 1 1 calc R U . . .
H7B H 0.2144 0.8527 0.5669 0.039 Uiso 1 1 calc R U . . .
H7C H 0.3696 0.8425 0.5530 0.039 Uiso 1 1 calc R U . . .
C8 C 0.4552(2) 0.90741(15) 0.70502(16) 0.0243(4) Uani 1 1 d . U . . .
H8A H 0.5216 0.8725 0.6723 0.036 Uiso 1 1 calc R U . . .
H8B H 0.4709 0.9009 0.7687 0.036 Uiso 1 1 calc R U . . .
H8C H 0.4608 0.9723 0.6886 0.036 Uiso 1 1 calc R U . . .
C9 C 0.39711(18) 0.70227(12) 0.68372(12) 0.0133(3) Uani 1 1 d . U . . .
C10 C 0.3713(2) 0.65385(14) 0.60419(12) 0.0184(4) Uani 1 1 d . U . . .
C11 C 0.4715(3) 0.59841(16) 0.57021(14) 0.0258(5) Uani 1 1 d . U . . .
H11 H 0.4565 0.5655 0.5169 0.031 Uiso 1 1 calc R U . . .
C12 C 0.5913(3) 0.59031(17) 0.61208(16) 0.0279(5) Uani 1 1 d . U . . .
H12 H 0.6587 0.5538 0.5866 0.034 Uiso 1 1 calc R U . . .
C13 C 0.6131(2) 0.63554(16) 0.69135(15) 0.0233(4) Uani 1 1 d . U . . .
H13 H 0.6952 0.6281 0.7205 0.028 Uiso 1 1 calc R U . . .
C14 C 0.5172(2) 0.69216(14) 0.72981(13) 0.0162(3) Uani 1 1 d . U . . .
C15 C 0.2404(3) 0.65274(15) 0.55494(14) 0.0239(4) Uani 1 1 d . U . . .
H15 H 0.1770 0.6932 0.5871 0.029 Uiso 1 1 calc R U . . .
C16 C 0.2516(3) 0.68626(18) 0.45901(15) 0.0334(5) Uani 1 1 d . U . . .
H16A H 0.2951 0.6392 0.4231 0.050 Uiso 1 1 calc R U . . .
H16B H 0.3033 0.7429 0.4573 0.050 Uiso 1 1 calc R U . . .
H16C H 0.1635 0.6981 0.4353 0.050 Uiso 1 1 calc R U . . .
C17 C 0.1845(3) 0.55436(18) 0.55317(18) 0.0340(6) Uani 1 1 d . U . . .
H17A H 0.0949 0.5555 0.5294 0.051 Uiso 1 1 calc R U . . .
H17B H 0.1830 0.5295 0.6134 0.051 Uiso 1 1 calc R U . . .
H17C H 0.2400 0.5156 0.5156 0.051 Uiso 1 1 calc R U . . .
C18 C 0.5496(2) 0.73332(14) 0.81961(15) 0.0198(4) Uani 1 1 d . U . . .
H18 H 0.4757 0.7742 0.8382 0.024 Uiso 1 1 calc R U . . .
C19 C 0.5662(2) 0.65662(17) 0.88920(15) 0.0242(4) Uani 1 1 d . U . . .
H19A H 0.4915 0.6144 0.8856 0.036 Uiso 1 1 calc R U . . .
H19B H 0.5698 0.6838 0.9484 0.036 Uiso 1 1 calc R U . . .
H19C H 0.6478 0.6230 0.8776 0.036 Uiso 1 1 calc R U . . .
C20 C 0.6778(2) 0.78935(19) 0.81877(19) 0.0304(5) Uani 1 1 d . U . . .
H20A H 0.7528 0.7479 0.8119 0.046 Uiso 1 1 calc R U . . .
H20B H 0.6862 0.8230 0.8746 0.046 Uiso 1 1 calc R U . . .
H20C H 0.6759 0.8328 0.7693 0.046 Uiso 1 1 calc R U . . .
C2A C 0.1168(8) 0.8480(7) 0.7666(4) 0.0175(10) Uani 0.789(6) 1 d . U P A 1
C3A C 0.0554(3) 0.8696(2) 0.8571(2) 0.0269(7) Uani 0.789(6) 1 d . U P A 1
H3AA H 0.0080 0.9279 0.8538 0.040 Uiso 0.789(6) 1 calc R U P A 1
H3AB H 0.1249 0.8740 0.9018 0.040 Uiso 0.789(6) 1 calc R U P A 1
H3AC H -0.0058 0.8206 0.8734 0.040 Uiso 0.789(6) 1 calc R U P A 1
C4A C 0.0038(3) 0.8453(2) 0.6975(2) 0.0250(6) Uani 0.789(6) 1 d . U P A 1
H4AA H 0.0375 0.8216 0.6412 0.037 Uiso 0.789(6) 1 calc R U P A 1
H4AB H -0.0307 0.9074 0.6887 0.037 Uiso 0.789(6) 1 calc R U P A 1
H4AC H -0.0666 0.8053 0.7190 0.037 Uiso 0.789(6) 1 calc R U P A 1
C5A C 0.2197(3) 0.9200(2) 0.7418(2) 0.0183(6) Uani 0.789(6) 1 d . U P A 1
H5AA H 0.1783 0.9716 0.7096 0.022 Uiso 0.789(6) 1 calc R U P A 1
H5AB H 0.2632 0.9443 0.7955 0.022 Uiso 0.789(6) 1 calc R U P A 1
C2B C 0.134(3) 0.854(2) 0.7875(17) 0.020(4) Uani 0.211(6) 1 d . U P A 2
C3B C 0.1921(15) 0.8933(8) 0.8750(8) 0.032(3) Uani 0.211(6) 1 d . U P A 2
H3BA H 0.2872 0.9011 0.8683 0.048 Uiso 0.211(6) 1 calc R U P A 2
H3BB H 0.1744 0.8506 0.9235 0.048 Uiso 0.211(6) 1 calc R U P A 2
H3BC H 0.1516 0.9527 0.8881 0.048 Uiso 0.211(6) 1 calc R U P A 2
C4B C -0.0130(11) 0.8512(8) 0.7939(11) 0.033(3) Uani 0.211(6) 1 d . U P A 2
H4BA H -0.0497 0.8291 0.7379 0.050 Uiso 0.211(6) 1 calc R U P A 2
H4BB H -0.0467 0.9128 0.8063 0.050 Uiso 0.211(6) 1 calc R U P A 2
H4BC H -0.0387 0.8097 0.8419 0.050 Uiso 0.211(6) 1 calc R U P A 2
C6B C 0.1819(14) 0.9110(8) 0.7087(10) 0.022(2) Uani 0.211(6) 1 d . U P A 2
H6BA H 0.1899 0.9764 0.7254 0.026 Uiso 0.211(6) 1 calc R U P A 2
H6BB H 0.1198 0.9058 0.6586 0.026 Uiso 0.211(6) 1 calc R U P A 2

loop_
_atom_site_aniso_label
_atom_site_aniso_U_11
_atom_site_aniso_U_22
_atom_site_aniso_U_33
_atom_site_aniso_U_23
_atom_site_aniso_U_13
_atom_site_aniso_U_12
Cl1 0.0214(2) 0.01298(19) 0.0310(2) 0.00334(16) 0.00354(19) 0.00379(18)
Cl2 0.0319(3) 0.0392(3) 0.0219(2) -0.0035(2) 0.0037(2) 0.0019(3)
Cl3 0.0276(3) 0.0378(3) 0.0419(3) 0.0099(3) 0.0184(2) 0.0005(3)
Cl4 0.0189(2) 0.0266(3) 0.0389(3) 0.0011(2) -0.0052(2) -0.0027(2)
Si1 0.0163(2) 0.0124(2) 0.0239(2) 0.00348(19) 0.0052(2) 0.0005(2)
N1 0.0130(6) 0.0092(6) 0.0161(6) 0.0004(5) -0.0001(5) 0.0005(6)
C1 0.0139(7) 0.0117(7) 0.0182(8) -0.0003(6) -0.0001(6) 0.0011(7)
C6 0.0202(8) 0.0094(7) 0.0237(9) 0.0034(7) 0.0034(7) 0.0006(7)
C7 0.0348(11) 0.0206(10) 0.0234(9) 0.0083(8) -0.0062(8) -0.0047(10)
C8 0.0297(11) 0.0163(9) 0.0270(10) 0.0028(8) -0.0021(8) -0.0080(8)
C9 0.0158(7) 0.0100(7) 0.0141(7) 0.0016(6) 0.0030(6) 0.0019(6)
C10 0.0272(10) 0.0140(8) 0.0140(7) 0.0010(6) 0.0027(7) 0.0018(8)
C11 0.0416(13) 0.0183(9) 0.0175(8) 0.0005(7) 0.0090(8) 0.0087(9)
C12 0.0355(12) 0.0245(11) 0.0238(10) 0.0069(8) 0.0151(9) 0.0138(10)
C13 0.0201(9) 0.0225(10) 0.0273(9) 0.0096(8) 0.0063(7) 0.0074(8)
C14 0.0154(8) 0.0144(8) 0.0186(8) 0.0050(6) 0.0022(6) -0.0001(7)
C15 0.0342(11) 0.0186(9) 0.0190(8) -0.0018(7) -0.0057(8) -0.0028(9)
C16 0.0525(16) 0.0284(11) 0.0194(9) 0.0011(8) -0.0094(11) -0.0024(13)
C17 0.0491(16) 0.0228(11) 0.0300(12) -0.0061(9) -0.0046(11) -0.0109(11)
C18 0.0182(8) 0.0184(9) 0.0227(9) 0.0035(7) -0.0047(7) -0.0032(7)
C19 0.0272(10) 0.0224(10) 0.0229(9) 0.0065(8) -0.0071(8) -0.0012(9)
C20 0.0232(10) 0.0282(11) 0.0397(12) 0.0075(10) -0.0084(9) -0.0083(9)
C2A 0.018(2) 0.013(2) 0.021(2) 0.0002(19) 0.0041(16) 0.0034(15)
C3A 0.0303(15) 0.0189(12) 0.0314(14) 0.0005(11) 0.0135(11) 0.0070(12)
C4A 0.0159(11) 0.0207(12) 0.0383(15) 0.0035(11) -0.0054(10) 0.0026(10)
C5A 0.0204(14) 0.0117(11) 0.0227(14) -0.0012(10) 0.0005(10) 0.0018(10)
C2B 0.018(8) 0.007(5) 0.033(11) -0.003(8) 0.009(8) 0.002(6)
C3B 0.042(7) 0.019(5) 0.035(5) -0.007(4) 0.012(5) -0.004(5)
C4B 0.017(4) 0.012(4) 0.070(9) 0.003(5) 0.015(5) 0.002(4)
C6B 0.024(5) 0.008(4) 0.034(6) 0.006(4) 0.003(5) 0.008(4)

loop_
_atom_type_symbol
_atom_type_description
_atom_type_scat_dispersion_real
_atom_type_scat_dispersion_imag
_atom_type_scat_source
C C 0.0024 0.0013 'International Tables Vol C Tables 4.2.6.8 and 6.1.1.4'
H H 0.0000 0.0000 'International Tables Vol C Tables 4.2.6.8 and 6.1.1.4'
N N 0.0049 0.0027 'International Tables Vol C Tables 4.2.6.8 and 6.1.1.4'
O O 0.0087 0.0049 'International Tables Vol C Tables 4.2.6.8 and 6.1.1.4'
Si Si 0.0686 0.0572 'International Tables Vol C Tables 4.2.6.8 and 6.1.1.4'
Cl Cl 0.1261 0.1289 'International Tables Vol C Tables 4.2.6.8 and 6.1.1.4'

loop_
_geom_angle_atom_site_label_1
_geom_angle_atom_site_label_2
_geom_angle_atom_site_label_3
_geom_angle
C1 Si1 Cl1 115.31(7)
C1 Si1 Cl3 132.60(7)
Cl1 Si1 Cl3 112.07(4)
C1 Si1 Cl2 84.07(7)
Cl1 Si1 Cl2 96.95(4)
Cl3 Si1 Cl2 89.11(4)
C1 Si1 Cl4 87.79(7)
Cl1 Si1 Cl4 95.75(4)
Cl3 Si1 Cl4 88.92(4)
Cl2 Si1 Cl4 166.95(4)
C1 N1 C9 128.89(16)
C1 N1 C6 113.22(16)
C9 N1 C6 117.86(15)
N1 C1 C2A 110.1(4)
N1 C1 C2B 110.7(12)
N1 C1 Si1 128.90(15)
C2A C1 Si1 121.0(4)
C2B C1 Si1 118.9(12)
C8 C6 C7 108.32(18)
C8 C6 C5A 108.1(2)
C7 C6 C5A 117.8(2)
C8 C6 N1 111.77(17)
C7 C6 N1 110.31(17)
C5A C6 N1 100.49(17)
C8 C6 C6B 128.8(6)
C7 C6 C6B 96.5(6)
N1 C6 C6B 99.6(4)
C14 C9 C10 121.70(18)
C14 C9 N1 119.45(17)
C10 C9 N1 118.60(17)
C11 C10 C9 117.6(2)
C11 C10 C15 116.80(19)
C9 C10 C15 125.47(18)
C12 C11 C10 121.7(2)
C11 C12 C13 119.9(2)
C12 C13 C14 121.8(2)
C13 C14 C9 117.26(19)
C13 C14 C18 116.79(19)
C9 C14 C18 125.88(17)
C10 C15 C16 113.1(2)
C10 C15 C17 109.9(2)
C16 C15 C17 107.90(19)
C14 C18 C20 112.72(19)
C14 C18 C19 110.21(18)
C20 C18 C19 107.31(18)
C5A C2A C1 101.8(5)
C5A C2A C3A 110.9(5)
C1 C2A C3A 114.9(5)
C5A C2A C4A 111.0(6)
C1 C2A C4A 110.6(5)
C3A C2A C4A 107.6(6)
C6 C5A C2A 106.1(4)
C4B C2B C6B 113(2)
C4B C2B C3B 110(2)
C6B C2B C3B 110(2)
C4B C2B C1 114(2)
C6B C2B C1 99.3(18)
C3B C2B C1 111(2)
C2B C6B C6 106.5(15)

loop_
_geom_bond_atom_site_label_1
_geom_bond_atom_site_label_2
_geom_bond_distance
Cl1 Si1 2.0581(9)
Cl2 Si1 2.1717(10)
Cl3 Si1 2.1029(9)
Cl4 Si1 2.1964(10)
Si1 C1 1.944(2)
N1 C1 1.303(2)
N1 C9 1.470(2)
N1 C6 1.549(3)
C1 C2A 1.534(10)
C1 C2B 1.58(3)
C6 C8 1.518(3)
C6 C7 1.522(3)
C6 C5A 1.530(3)
C6 C6B 1.567(12)
C9 C14 1.414(3)
C9 C10 1.419(3)
C10 C11 1.399(3)
C10 C15 1.526(3)
C11 C12 1.379(4)
C12 C13 1.386(4)
C13 C14 1.405(3)
C14 C18 1.520(3)
C15 C16 1.534(3)
C15 C17 1.544(3)
C18 C20 1.539(3)
C18 C19 1.545(3)
C2A C5A 1.531(10)
C2A C3A 1.536(8)
C2A C4A 1.554(7)
C2B C4B 1.50(3)
C2B C6B 1.53(4)
C2B C3B 1.56(3)
